data_7048225
loop_
_publ_author_name
'Carmona-Negr\'on, Jos\'e A'
'Santana, Alberto'
'Rheingold, Arnold L.'
'Mel\'endez, Enrique'

_publ_section_title
;
 Synthesis, structure, docking and cytotoxic studies of ferrocene-hormone
 conjugates for hormone-dependent breast cancer application.
;
_journal_issue 18
_journal_name_full 'Dalton transactions (Cambridge, England : 2003)'
_journal_page_first 5952
_journal_page_last 5964
_journal_paper_doi 10.1039/c8dt01856a
_journal_volume 48
_journal_year 2019
_chemical_formula_moiety 'C29 H30 Fe O2, C Cl4'
_chemical_formula_sum 'C30 H30 Cl4 Fe O2'
_chemical_formula_weight 620.19
_chemical_name_common E1FeDb
_space_group_crystal_system monoclinic
_space_group_IT_number 4
_space_group_name_Hall 'P 2yb'
_space_group_name_H-M_alt 'P 1 21 1'
_symmetry_space_group_name_Hall 'P 2yb'
_symmetry_space_group_name_H-M 'P 1 21 1'
_atom_sites_solution_hydrogens geom
_audit_creation_date 2017-08-25
_audit_creation_method
;
Olex2 1.2-beta
(compiled 2017.08.10 svn.r3458 for OlexSys, GUI svn.r5381)
;
_audit_update_record
;
2018-05-08 deposited with the CCDC.
2018-11-22 downloaded from the CCDC.
;
_cell_angle_alpha 90
_cell_angle_beta 102.201(5)
_cell_angle_gamma 90
_cell_formula_units_Z 2
_cell_length_a 6.2596(6)
_cell_length_b 21.1470(17)
_cell_length_c 10.7733(10)
_cell_measurement_reflns_used 5404
_cell_measurement_temperature 100(2)
_cell_measurement_theta_max 26.14
_cell_measurement_theta_min 2.73
_cell_volume 1393.9(2)
_computing_cell_refinement 'Bruker SAINT'
_computing_data_collection 'Bruker APEX2'
_computing_data_reduction 'Bruker SAINT'
_computing_molecular_graphics 'Olex2 (Dolomanov et al., 2009)'
_computing_publication_material 'Olex2 (Dolomanov et al., 2009)'
_computing_structure_refinement 'ShelXL (Sheldrick, 2015)'
_computing_structure_solution 'SHELXS-97 (Sheldrick 2008)'
_diffrn_ambient_temperature 100.15
_diffrn_measured_fraction_theta_full 1.000
_diffrn_measured_fraction_theta_max 0.998
_diffrn_measurement_device_type 'Bruker APEX-II CCD'
_diffrn_measurement_method '\f and \w scans'
_diffrn_radiation_type MoK\a
_diffrn_radiation_wavelength 0.71073
_diffrn_reflns_av_R_equivalents 0.0502
_diffrn_reflns_av_unetI/netI 0.0684
_diffrn_reflns_Laue_measured_fraction_full 1.000
_diffrn_reflns_Laue_measured_fraction_max 0.998
_diffrn_reflns_limit_h_max 7
_diffrn_reflns_limit_h_min -6
_diffrn_reflns_limit_k_max 26
_diffrn_reflns_limit_k_min -26
_diffrn_reflns_limit_l_max 13
_diffrn_reflns_limit_l_min -13
_diffrn_reflns_number 14220
_diffrn_reflns_point_group_measured_fraction_full 0.999
_diffrn_reflns_point_group_measured_fraction_max 0.996
_diffrn_reflns_theta_full 25.000
_diffrn_reflns_theta_max 26.473
_diffrn_reflns_theta_min 1.926
_exptl_absorpt_coefficient_mu 0.951
_exptl_absorpt_correction_T_max 0.876
_exptl_absorpt_correction_T_min 0.799
_exptl_absorpt_correction_type multi-scan
_exptl_absorpt_process_details SADABS
_exptl_crystal_colour red
_exptl_crystal_colour_primary red
_exptl_crystal_density_diffrn 1.478
_exptl_crystal_description plate
_exptl_crystal_F_000 640
_exptl_crystal_size_max 0.28
_exptl_crystal_size_mid 0.22
_exptl_crystal_size_min 0.17
_refine_diff_density_max 0.279
_refine_diff_density_min -0.251
_refine_diff_density_rms 0.059
_refine_ls_abs_structure_details
;
 Flack x determined using 2094 quotients [(I+)-(I-)]/[(I+)+(I-)]
 (Parsons, Flack and Wagner, Acta Cryst. B69 (2013) 249-259).
;
_refine_ls_abs_structure_Flack 0.020(13)
_refine_ls_extinction_method none
_refine_ls_goodness_of_fit_ref 1.004
_refine_ls_hydrogen_treatment constr
_refine_ls_matrix_type full
_refine_ls_number_parameters 334
_refine_ls_number_reflns 5737
_refine_ls_number_restraints 1
_refine_ls_restrained_S_all 1.004
_refine_ls_R_factor_all 0.0462
_refine_ls_R_factor_gt 0.0365
_refine_ls_shift/su_max 0.000
_refine_ls_shift/su_mean 0.000
_refine_ls_structure_factor_coef Fsqd
_refine_ls_weighting_details 'w=1/[\s^2^(Fo^2^)+(0.0250P)^2^] where P=(Fo^2^+2Fc^2^)/3'
_refine_ls_weighting_scheme calc
_refine_ls_wR_factor_gt 0.0742
_refine_ls_wR_factor_ref 0.0783
_reflns_Friedel_coverage 0.941
_reflns_Friedel_fraction_full 0.999
_reflns_Friedel_fraction_max 0.994
_reflns_number_gt 4989
_reflns_number_total 5737
_reflns_threshold_expression 'I > 2\s(I)'
_cod_data_source_file c8dt01856a2.cif
_cod_data_source_block emel16
_cod_depositor_comments 'Adding full bibliography for 7048224--7048229.cif.'
_cod_database_code 7048225
_shelx_shelxl_version_number 2016/4
_shelx_space_group_comment
;
The symmetry employed for this shelxl refinement is uniquely defined
by the following loop, which should always be used as a source of
symmetry information in preference to the above space-group names.
They are only intended as comments.
;
_shelx_estimated_absorpt_t_max 0.855
_shelx_estimated_absorpt_t_min 0.777
_olex2_refinement_description
;
1. Others
 Fixed Uiso: H1(0.039) H1A(0.018) H2(0.022) H4(0.019) H6A(0.021) H6B(0.021)
 H7A(0.019) H7B(0.019) H8(0.016) H9(0.015) H11A(0.018) H11B(0.018) H12A(0.019)
 H12B(0.019) H14(0.017) H15A(0.02) H15B(0.02) H19A(0.03) H19B(0.03) H19C(0.03)
 H20(0.022) H22(0.023) H23(0.024) H24(0.026) H25(0.021) H26(0.035) H27(0.034)
 H28(0.028) H29(0.032) H30(0.035)
 Fixed X: H1(0.095799) H1A(0.550278) H2(0.396092) H4(-0.050792) H6A(0.041678)
 H6B(-0.069638) H7A(0.338957) H7B(0.133167) H8(0.191522) H9(0.585449)
 H11A(0.461686) H11B(0.677246) H12A(0.824834) H12B(0.758167) H14(0.57246)
 H15A(0.203266) H15B(0.331079) H19A(0.304855) H19B(0.270545) H19C(0.453197)
 H20(0.687026) H22(0.124277) H23(0.031953) H24(0.367243) H25(0.672727)
 H26(0.309314) H27(0.48622) H28(0.204136) H29(-0.144113) H30(-0.079636)
 Fixed Y: H1(0.057453) H1A(0.221434) H2(0.124873) H4(0.14838) H6A(0.225509)
 H6B(0.274526) H7A(0.289599) H7B(0.336399) H8(0.362475) H9(0.290643)
 H11A(0.353863) H11B(0.311863) H12A(0.385595) H12B(0.42278) H14(0.385048)
 H15A(0.468884) H15B(0.438734) H19A(0.441234) H19B(0.496014) H19C(0.503518)
 H20(0.579275) H22(0.527867) H23(0.591391) H24(0.658823) H25(0.638694)
 H26(0.665875) H27(0.749471) H28(0.778655) H29(0.712229) H30(0.643058)
 Fixed Z: H1(-0.102293) H1A(-0.033778) H2(-0.102603) H4(0.114031)
 H6A(0.291473) H6B(0.184107) H7A(0.35878) H7B(0.339569) H8(0.13113)
 H9(0.211666) H11A(-0.026096) H11B(0.017031) H12A(0.176929) H12B(0.04466)
 H14(0.323588) H15A(0.285895) H15B(0.418697) H19A(0.000005) H19B(0.096411)
 H19C(0.013533) H20(0.422316) H22(0.476985) H23(0.663195) H24(0.764865)
 H25(0.640746) H26(0.256841) H27(0.421261) H28(0.558484) H29(0.475971)
 H30(0.289627)
;
_olex2_submission_special_instructions 'No special instructions were received'

loop_
_space_group_symop_operation_xyz
'x, y, z'
'-x, y+1/2, -z'

loop_
_atom_site_label
_atom_site_type_symbol
_atom_site_fract_x
_atom_site_fract_y
_atom_site_fract_z
_atom_site_U_iso_or_equiv
_atom_site_adp_type
_atom_site_occupancy
_atom_site_site_symmetry_order
_atom_site_calc_flag
_atom_site_refinement_flags_posn
Fe1 Fe 0.25296(10) 0.65289(3) 0.50235(6) 0.01642(14) Uani 1 1 d .
O1 O 0.0537(5) 0.07125(14) -0.0384(3) 0.0257(7) Uani 1 1 d .
H1 H 0.095799 0.057453 -0.102293 0.039 Uiso 1 1 calc R
O2 O 0.8178(5) 0.52476(13) 0.2425(3) 0.0181(7) Uani 1 1 d .
C1 C 0.4288(7) 0.20661(18) -0.0021(4) 0.0147(9) Uani 1 1 d .
H1A H 0.550278 0.221434 -0.033778 0.018 Uiso 1 1 calc R
C2 C 0.3363(6) 0.1494(2) -0.0444(4) 0.0181(8) Uani 1 1 d .
H2 H 0.396092 0.124873 -0.102603 0.022 Uiso 1 1 calc R
C3 C 0.1550(7) 0.12762(19) -0.0016(4) 0.0176(9) Uani 1 1 d .
C4 C 0.0733(7) 0.16309(18) 0.0848(4) 0.0158(9) Uani 1 1 d .
H4 H -0.050792 0.148380 0.114031 0.019 Uiso 1 1 calc R
C5 C 0.1700(7) 0.22038(18) 0.1301(4) 0.0141(9) Uani 1 1 d .
C6 C 0.0716(7) 0.25589(19) 0.2273(4) 0.0174(9) Uani 1 1 d .
H6A H 0.041678 0.225509 0.291473 0.021 Uiso 1 1 calc R
H6B H -0.069638 0.274526 0.184107 0.021 Uiso 1 1 calc R
C7 C 0.2186(7) 0.30834(19) 0.2948(4) 0.0161(9) Uani 1 1 d .
H7A H 0.338957 0.289599 0.358780 0.019 Uiso 1 1 calc R
H7B H 0.133167 0.336399 0.339569 0.019 Uiso 1 1 calc R
C8 C 0.3137(6) 0.34693(18) 0.1997(4) 0.0134(9) Uani 1 1 d .
H8 H 0.191522 0.362475 0.131130 0.016 Uiso 1 1 calc R
C9 C 0.4649(7) 0.30416(18) 0.1401(4) 0.0122(8) Uani 1 1 d .
H9 H 0.585449 0.290643 0.211666 0.015 Uiso 1 1 calc R
C10 C 0.3489(6) 0.24389(18) 0.0865(4) 0.0123(8) Uani 1 1 d .
C11 C 0.5745(7) 0.34039(18) 0.0481(4) 0.0154(9) Uani 1 1 d .
H11A H 0.461686 0.353863 -0.026096 0.018 Uiso 1 1 calc R
H11B H 0.677246 0.311863 0.017031 0.018 Uiso 1 1 calc R
C12 C 0.6999(7) 0.39900(18) 0.1094(4) 0.0154(9) Uani 1 1 d .
H12A H 0.824834 0.385595 0.176929 0.019 Uiso 1 1 calc R
H12B H 0.758167 0.422780 0.044660 0.019 Uiso 1 1 calc R
C14 C 0.4464(7) 0.40329(18) 0.2611(4) 0.0142(9) Uani 1 1 d .
H14 H 0.572460 0.385048 0.323588 0.017 Uiso 1 1 calc R
C15 C 0.3471(7) 0.45428(18) 0.3345(4) 0.0168(9) Uani 1 1 d .
H15A H 0.203266 0.468884 0.285895 0.020 Uiso 1 1 calc R
H15B H 0.331079 0.438734 0.418697 0.020 Uiso 1 1 calc R
C16 C 0.5183(7) 0.50602(19) 0.3465(4) 0.0159(9) Uani 1 1 d .
C17 C 0.6522(7) 0.49487(18) 0.2517(4) 0.0155(9) Uani 1 1 d .
C18 C 0.5481(7) 0.44137(18) 0.1660(4) 0.0137(9) Uani 1 1 d .
C19 C 0.3786(7) 0.4735(2) 0.0592(4) 0.0197(9) Uani 1 1 d .
H19A H 0.304855 0.441234 0.000005 0.030 Uiso 1 1 calc R
H19B H 0.270545 0.496014 0.096411 0.030 Uiso 1 1 calc R
H19C H 0.453197 0.503518 0.013533 0.030 Uiso 1 1 calc R
C20 C 0.5628(7) 0.55452(19) 0.4281(4) 0.0185(9) Uani 1 1 d .
H20 H 0.687026 0.579275 0.422316 0.022 Uiso 1 1 calc R
C21 C 0.4445(7) 0.57387(19) 0.5241(4) 0.0160(9) Uani 1 1 d .
C22 C 0.2239(7) 0.5579(2) 0.5331(4) 0.0195(10) Uani 1 1 d .
H22 H 0.124277 0.527867 0.476985 0.023 Uiso 1 1 calc R
C23 C 0.1746(7) 0.5924(2) 0.6355(4) 0.0203(10) Uani 1 1 d .
H23 H 0.031953 0.591391 0.663195 0.024 Uiso 1 1 calc R
C24 C 0.3580(8) 0.62945(19) 0.6912(4) 0.0213(10) Uani 1 1 d .
H24 H 0.367243 0.658823 0.764865 0.026 Uiso 1 1 calc R
C25 C 0.5246(7) 0.61871(19) 0.6229(4) 0.0172(9) Uani 1 1 d .
H25 H 0.672727 0.638694 0.640746 0.021 Uiso 1 1 calc R
C26 C 0.2390(9) 0.6860(2) 0.3221(5) 0.0293(12) Uani 1 1 d .
H26 H 0.309314 0.665875 0.256841 0.035 Uiso 1 1 calc R
C27 C 0.3359(8) 0.7315(2) 0.4119(5) 0.0280(11) Uani 1 1 d .
H27 H 0.486220 0.749471 0.421261 0.034 Uiso 1 1 calc R
C28 C 0.1823(8) 0.7474(2) 0.4873(4) 0.0235(11) Uani 1 1 d .
H28 H 0.204136 0.778655 0.558484 0.028 Uiso 1 1 calc R
C29 C -0.0076(8) 0.7112(2) 0.4418(5) 0.0267(11) Uani 1 1 d .
H29 H -0.144113 0.712229 0.475971 0.032 Uiso 1 1 calc R
C30 C 0.0273(8) 0.6734(2) 0.3400(4) 0.0288(12) Uani 1 1 d .
H30 H -0.079636 0.643058 0.289627 0.035 Uiso 1 1 calc R
Cl1 Cl 0.4546(2) 0.89109(7) 0.31176(14) 0.0443(4) Uani 1 1 d .
Cl2 Cl 0.0751(3) 0.91562(6) 0.41559(12) 0.0434(4) Uani 1 1 d .
Cl3 Cl 0.1273(2) 0.97793(6) 0.18581(12) 0.0362(3) Uani 1 1 d .
Cl4 Cl 0.0330(2) 0.84457(6) 0.18409(12) 0.0331(3) Uani 1 1 d .
C31 C 0.1727(9) 0.9075(2) 0.2741(4) 0.0315(12) Uani 1 1 d .

loop_
_atom_site_aniso_label
_atom_site_aniso_U_11
_atom_site_aniso_U_22
_atom_site_aniso_U_33
_atom_site_aniso_U_23
_atom_site_aniso_U_13
_atom_site_aniso_U_12
Fe1 0.0157(3) 0.0155(3) 0.0180(3) -0.0030(3) 0.0032(2) -0.0007(3)
O1 0.0308(19) 0.0209(16) 0.0298(18) -0.0100(14) 0.0163(15) -0.0112(14)
O2 0.0161(16) 0.0171(15) 0.0220(17) 0.0007(12) 0.0058(14) -0.0023(13)
C1 0.012(2) 0.017(2) 0.016(2) 0.0006(17) 0.0048(18) 0.0000(17)
C2 0.018(2) 0.020(2) 0.018(2) -0.003(2) 0.0081(17) 0.001(2)
C3 0.019(2) 0.015(2) 0.019(2) 0.0009(17) 0.0020(19) -0.0024(18)
C4 0.016(2) 0.012(2) 0.021(2) 0.0019(17) 0.0064(17) -0.0014(17)
C5 0.011(2) 0.017(2) 0.014(2) 0.0012(16) 0.0023(17) 0.0017(16)
C6 0.016(2) 0.016(2) 0.022(2) 0.0002(17) 0.0092(19) -0.0020(17)
C7 0.015(2) 0.016(2) 0.019(2) -0.0008(17) 0.0074(19) 0.0005(17)
C8 0.011(2) 0.0110(19) 0.017(2) 0.0000(16) 0.0018(17) 0.0011(16)
C9 0.010(2) 0.015(2) 0.011(2) -0.0008(16) 0.0026(17) 0.0011(16)
C10 0.011(2) 0.0113(19) 0.014(2) 0.0021(16) 0.0016(17) 0.0017(16)
C11 0.015(2) 0.0123(19) 0.019(2) -0.0015(17) 0.0050(18) 0.0004(17)
C12 0.014(2) 0.012(2) 0.022(2) -0.0018(17) 0.0078(18) -0.0025(16)
C14 0.012(2) 0.013(2) 0.018(2) -0.0002(17) 0.0018(18) 0.0008(16)
C15 0.016(2) 0.016(2) 0.020(2) -0.0011(17) 0.0063(18) 0.0013(17)
C16 0.015(2) 0.013(2) 0.020(2) 0.0002(17) 0.0039(19) 0.0003(17)
C17 0.014(2) 0.013(2) 0.018(2) 0.0044(17) 0.0004(18) 0.0046(17)
C18 0.012(2) 0.012(2) 0.016(2) 0.0012(16) 0.0022(18) 0.0003(16)
C19 0.015(2) 0.019(2) 0.023(2) 0.0040(18) -0.0009(18) 0.0018(18)
C20 0.016(2) 0.016(2) 0.024(2) 0.0004(18) 0.0033(19) 0.0006(17)
C21 0.015(2) 0.014(2) 0.019(2) -0.0027(17) 0.0029(18) -0.0027(17)
C22 0.020(3) 0.015(2) 0.024(2) -0.0018(18) 0.005(2) -0.0047(18)
C23 0.018(2) 0.023(2) 0.021(2) -0.0004(19) 0.007(2) -0.0002(19)
C24 0.028(3) 0.021(2) 0.015(2) -0.0012(17) 0.004(2) 0.0032(19)
C25 0.017(2) 0.015(2) 0.019(2) -0.0004(17) 0.0028(19) -0.0028(18)
C26 0.041(3) 0.027(3) 0.022(3) 0.003(2) 0.011(2) 0.010(2)
C27 0.023(3) 0.025(3) 0.036(3) 0.010(2) 0.005(2) -0.006(2)
C28 0.029(3) 0.017(2) 0.022(3) -0.0032(19) 0.000(2) 0.005(2)
C29 0.017(3) 0.034(3) 0.029(3) 0.006(2) 0.005(2) 0.005(2)
C30 0.029(3) 0.029(3) 0.021(3) 0.000(2) -0.009(2) 0.000(2)
Cl1 0.0293(8) 0.0478(8) 0.0504(9) -0.0020(7) -0.0042(7) 0.0056(6)
Cl2 0.0586(10) 0.0434(8) 0.0283(7) -0.0035(6) 0.0098(7) 0.0107(7)
Cl3 0.0461(8) 0.0269(6) 0.0328(7) -0.0001(5) 0.0020(6) 0.0035(6)
Cl4 0.0375(8) 0.0285(6) 0.0304(7) -0.0050(5) 0.0004(6) 0.0008(5)
C31 0.033(3) 0.033(3) 0.025(3) -0.002(2) -0.002(2) 0.004(2)

loop_
_atom_type_symbol
_atom_type_description
_atom_type_scat_dispersion_real
_atom_type_scat_dispersion_imag
_atom_type_scat_source
C C 0.0033 0.0016 'International Tables Vol C Tables 4.2.6.8 and 6.1.1.4'
H H 0.0000 0.0000 'International Tables Vol C Tables 4.2.6.8 and 6.1.1.4'
O O 0.0106 0.0060 'International Tables Vol C Tables 4.2.6.8 and 6.1.1.4'
Cl Cl 0.1484 0.1585 'International Tables Vol C Tables 4.2.6.8 and 6.1.1.4'
Fe Fe 0.3463 0.8444 'International Tables Vol C Tables 4.2.6.8 and 6.1.1.4'

loop_
_geom_angle_atom_site_label_1
_geom_angle_atom_site_label_2
_geom_angle_atom_site_label_3
_geom_angle
C21 Fe1 C22 41.36(17)
C21 Fe1 C23 68.38(18)
C21 Fe1 C24 68.47(17)
C21 Fe1 C25 41.15(16)
C21 Fe1 C26 107.15(18)
C21 Fe1 C27 121.2(2)
C21 Fe1 C28 157.04(18)
C21 Fe1 C30 123.59(18)
C22 Fe1 C23 40.12(18)
C22 Fe1 C24 68.00(17)
C23 Fe1 C24 40.17(17)
C25 Fe1 C22 68.93(17)
C25 Fe1 C23 68.01(18)
C25 Fe1 C24 40.38(18)
C25 Fe1 C26 125.9(2)
C25 Fe1 C27 109.22(19)
C25 Fe1 C28 122.23(18)
C25 Fe1 C30 161.67(18)
C26 Fe1 C22 120.05(19)
C26 Fe1 C23 154.77(18)
C26 Fe1 C24 163.4(2)
C26 Fe1 C27 40.21(19)
C26 Fe1 C30 40.1(2)
C27 Fe1 C22 155.82(19)
C27 Fe1 C23 163.35(18)
C27 Fe1 C24 127.17(19)
C28 Fe1 C22 160.86(18)
C28 Fe1 C23 125.69(19)
C28 Fe1 C24 109.35(17)
C28 Fe1 C26 68.04(18)
C28 Fe1 C27 40.70(19)
C28 Fe1 C30 68.13(19)
C29 Fe1 C21 160.52(17)
C29 Fe1 C22 123.53(19)
C29 Fe1 C23 107.90(19)
C29 Fe1 C24 121.87(19)
C29 Fe1 C25 156.97(17)
C29 Fe1 C26 67.6(2)
C29 Fe1 C27 67.8(2)
C29 Fe1 C28 40.42(19)
C29 Fe1 C30 40.38(19)
C30 Fe1 C22 106.05(18)
C30 Fe1 C23 120.24(19)
C30 Fe1 C24 155.73(19)
C30 Fe1 C27 67.72(19)
C2 C1 C10 122.1(4)
C1 C2 C3 119.8(4)
O1 C3 C2 123.6(4)
O1 C3 C4 117.1(4)
C4 C3 C2 119.3(4)
C3 C4 C5 121.0(4)
C4 C5 C6 117.4(4)
C10 C5 C4 120.8(4)
C10 C5 C6 121.8(4)
C5 C6 C7 113.3(3)
C6 C7 C8 110.6(4)
C7 C8 C9 109.1(3)
C14 C8 C7 112.4(3)
C14 C8 C9 108.3(3)
C10 C9 C8 111.3(3)
C10 C9 C11 114.8(3)
C11 C9 C8 112.1(3)
C1 C10 C9 121.1(4)
C5 C10 C1 117.0(4)
C5 C10 C9 121.7(4)
C9 C11 C12 112.6(3)
C18 C12 C11 109.9(3)
C8 C14 C15 121.9(4)
C8 C14 C18 112.6(3)
C18 C14 C15 104.1(3)
C16 C15 C14 101.2(3)
C17 C16 C15 108.7(3)
C20 C16 C15 130.8(4)
C20 C16 C17 120.5(4)
O2 C17 C16 125.8(4)
O2 C17 C18 126.3(4)
C16 C17 C18 107.9(4)
C12 C18 C14 109.8(3)
C12 C18 C19 110.4(3)
C14 C18 C19 114.1(3)
C17 C18 C12 117.3(3)
C17 C18 C14 99.8(3)
C17 C18 C19 105.3(3)
C16 C20 C21 128.0(4)
C20 C21 Fe1 121.6(3)
C22 C21 Fe1 69.6(2)
C22 C21 C20 128.4(4)
C25 C21 Fe1 69.4(2)
C25 C21 C20 124.3(4)
C25 C21 C22 107.1(4)
C21 C22 Fe1 69.0(2)
C23 C22 Fe1 70.2(3)
C23 C22 C21 107.6(4)
C22 C23 Fe1 69.6(3)
C22 C23 C24 109.0(4)
C24 C23 Fe1 70.1(3)
C23 C24 Fe1 69.7(2)
C23 C24 C25 108.1(4)
C25 C24 Fe1 69.0(2)
C21 C25 Fe1 69.4(2)
C24 C25 Fe1 70.6(3)
C24 C25 C21 108.1(4)
C27 C26 Fe1 69.9(3)
C30 C26 Fe1 70.0(3)
C30 C26 C27 108.5(4)
C26 C27 Fe1 69.9(3)
C26 C27 C28 108.0(4)
C28 C27 Fe1 69.5(3)
C27 C28 Fe1 69.8(3)
C29 C28 Fe1 69.6(3)
C29 C28 C27 107.1(4)
C28 C29 Fe1 70.0(3)
C30 C29 Fe1 70.2(3)
C30 C29 C28 108.7(4)
C26 C30 Fe1 70.0(3)
C26 C30 C29 107.7(4)
C29 C30 Fe1 69.4(2)
Cl1 C31 Cl2 109.5(3)
Cl1 C31 Cl4 109.5(3)
Cl3 C31 Cl1 109.4(3)
Cl3 C31 Cl2 109.8(3)
Cl3 C31 Cl4 109.7(2)
Cl4 C31 Cl2 109.0(3)

loop_
_geom_bond_atom_site_label_1
_geom_bond_atom_site_label_2
_geom_bond_distance
Fe1 C21 2.041(4)
Fe1 C22 2.049(4)
Fe1 C23 2.057(5)
Fe1 C24 2.062(4)
Fe1 C25 2.041(4)
Fe1 C26 2.048(5)
Fe1 C27 2.049(5)
Fe1 C28 2.045(5)
Fe1 C29 2.039(5)
Fe1 C30 2.048(4)
O1 C3 1.369(5)
O2 C17 1.236(5)
C1 C2 1.376(6)
C1 C10 1.409(6)
C2 C3 1.390(6)
C3 C4 1.375(6)
C4 C5 1.396(5)
C5 C6 1.521(6)
C5 C10 1.394(6)
C6 C7 1.524(6)
C7 C8 1.526(6)
C8 C9 1.544(5)
C8 C14 1.522(5)
C9 C10 1.519(5)
C9 C11 1.525(5)
C11 C12 1.539(5)
C12 C18 1.524(6)
C14 C15 1.543(5)
C14 C18 1.542(6)
C15 C16 1.518(6)
C16 C17 1.471(6)
C16 C20 1.341(6)
C17 C18 1.517(5)
C18 C19 1.548(5)
C20 C21 1.453(6)
C21 C22 1.444(6)
C21 C25 1.434(6)
C22 C23 1.409(6)
C23 C24 1.415(6)
C24 C25 1.416(7)
C26 C27 1.408(7)
C26 C30 1.404(7)
C27 C28 1.423(7)
C28 C29 1.411(7)
C29 C30 1.411(6)
Cl1 C31 1.760(5)
Cl2 C31 1.766(5)
Cl3 C31 1.757(5)
Cl4 C31 1.766(5)
